data_2232537
loop_
_publ_author_name
'Guzei, Ilia A.'
'Spencer, Lara C.'
'Segapelo, Tebogo V.'
'Darkwa, James'

_publ_section_title
;
 Dichlorido[2-(3,5-dimethyl-1<i>H</i>-pyrazol-1-yl-\k<i>N</i>^2^)ethanamine-\k<i>N</i>]zinc(II)
;
_journal_coeditor_code ZQ2129
_journal_issue 11
_journal_name_full 'Acta Crystallographica Section E'
_journal_page_first m1627
_journal_page_last m1628
_journal_paper_doi 10.1107/S1600536811044217
_journal_volume 67
_journal_year 2011
_chemical_formula_iupac '[Zn Cl2 (C7 H13 N3)]'
_chemical_formula_moiety 'C7 H13 Cl2 N3 Zn'
_chemical_formula_sum 'C7 H13 Cl2 N3 Zn'
_chemical_formula_weight 275.47
_chemical_name_systematic
;
Dichlorido[2-(3,5-dimethyl-1<i>H</i>-pyrazol-1-yl-\k<i>N</i>^2^)ethanamine-
\k<i>N</i>]zinc(II)
;
_space_group_IT_number 14
_symmetry_cell_setting monoclinic
_symmetry_space_group_name_Hall '-P 2yn'
_symmetry_space_group_name_H-M 'P 1 21/n 1'
_atom_sites_solution_hydrogens geom
_atom_sites_solution_primary direct
_atom_sites_solution_secondary difmap
_cell_angle_alpha 90.00
_cell_angle_beta 97.95(3)
_cell_angle_gamma 90.00
_cell_formula_units_Z 4
_cell_length_a 9.060(3)
_cell_length_b 8.894(2)
_cell_length_c 14.260(4)
_cell_measurement_reflns_used 9893
_cell_measurement_temperature 100(2)
_cell_measurement_theta_max 69.5373
_cell_measurement_theta_min 4.9287
_cell_volume 1138.0(6)
_computing_cell_refinement 'SAINT (Bruker, 2007)'
_computing_data_collection 'APEX2 (Bruker, 2007)'
_computing_data_reduction 'SAINT (Bruker, 2007)'
_computing_molecular_graphics 'SHELXTL (Sheldrick, 2008) and DIAMOND (Brandenburg, 1999)'
_computing_publication_material
;
SHELXTL (Sheldrick, 2008), publCIF (Westrip, 2010) and modiCIFer
(Guzei, 2007)
;
_computing_structure_refinement
;
SHELXTL (Sheldrick, 2008), FCF_filter (Guzei, 2007) and INSerter
(Guzei, 2007)
;
_computing_structure_solution 'SHELXTL (Sheldrick, 2008)'
_diffrn_ambient_temperature 100(2)
_diffrn_measured_fraction_theta_full 0.997
_diffrn_measured_fraction_theta_max 0.985
_diffrn_measurement_device_type 'Bruker SMART APEXII area-detector'
_diffrn_measurement_method '0.50\% \w and 0.5 \% \f scans'
_diffrn_radiation_monochromator graphite
_diffrn_radiation_source 'fine-focus sealed tube'
_diffrn_radiation_type Cu-K\a
_diffrn_radiation_wavelength 1.54178
_diffrn_reflns_av_R_equivalents 0.0190
_diffrn_reflns_av_sigmaI/netI 0.0096
_diffrn_reflns_limit_h_max 10
_diffrn_reflns_limit_h_min -10
_diffrn_reflns_limit_k_max 10
_diffrn_reflns_limit_k_min -10
_diffrn_reflns_limit_l_max 17
_diffrn_reflns_limit_l_min -17
_diffrn_reflns_number 16711
_diffrn_reflns_theta_full 67.00
_diffrn_reflns_theta_max 70.00
_diffrn_reflns_theta_min 5.46
_exptl_absorpt_coefficient_mu 7.004
_exptl_absorpt_correction_T_max 0.3209
_exptl_absorpt_correction_T_min 0.1340
_exptl_absorpt_correction_type multi-scan
_exptl_absorpt_process_details
;
(SADABS; Bruker, 2007)
;
_exptl_crystal_colour colourless
_exptl_crystal_density_diffrn 1.608
_exptl_crystal_density_method 'not measured'
_exptl_crystal_description block
_exptl_crystal_F_000 560
_exptl_crystal_size_max 0.48
_exptl_crystal_size_mid 0.28
_exptl_crystal_size_min 0.21
_refine_diff_density_max 0.310
_refine_diff_density_min -0.194
_refine_ls_extinction_method none
_refine_ls_goodness_of_fit_ref 1.031
_refine_ls_hydrogen_treatment constr
_refine_ls_matrix_type full
_refine_ls_number_parameters 120
_refine_ls_number_reflns 2123
_refine_ls_number_restraints 0
_refine_ls_restrained_S_all 1.031
_refine_ls_R_factor_all 0.0206
_refine_ls_R_factor_gt 0.0199
_refine_ls_shift/su_max 0.001
_refine_ls_shift/su_mean 0.000
_refine_ls_structure_factor_coef Fsqd
_refine_ls_weighting_details 'calc w=1/[\s^2^(Fo^2^)+(0.0300P)^2^+0.6489P] where P=(Fo^2^+2Fc^2^)/3'
_refine_ls_weighting_scheme calc
_refine_ls_wR_factor_gt 0.0510
_refine_ls_wR_factor_ref 0.0514
_reflns_number_gt 2053
_reflns_number_total 2123
_reflns_threshold_expression I>2\s(I)
_cod_data_source_file zq2129.cif
_cod_data_source_block I
_cod_original_cell_volume 1138.1(6)
_cod_original_sg_symbol_H-M 'P 21/n'
_cod_database_code 2232537
_cod_database_fobs_code 2232537

loop_
_symmetry_equiv_pos_as_xyz
'x, y, z'
'-x+1/2, y+1/2, -z+1/2'
'-x, -y, -z'
'x-1/2, -y-1/2, z-1/2'

loop_
_atom_site_type_symbol
_atom_site_label
_atom_site_fract_x
_atom_site_fract_y
_atom_site_fract_z
_atom_site_U_iso_or_equiv
_atom_site_adp_type
_atom_site_calc_flag
_atom_site_refinement_flags
_atom_site_occupancy
_atom_site_symmetry_multiplicity
Zn Zn1 0.57494(2) 0.15806(2) 0.280022(13) 0.01647(8) Uani d . 1 1
Cl Cl1 0.48746(4) -0.06529(4) 0.22820(3) 0.02530(10) Uani d . 1 1
Cl Cl2 0.53128(4) 0.33130(4) 0.16443(3) 0.02379(10) Uani d . 1 1
N N1 0.50886(14) 0.22053(14) 0.40401(8) 0.0181(3) Uani d . 1 1
N N2 0.60299(14) 0.29662(15) 0.47094(9) 0.0190(3) Uani d . 1 1
N N3 0.79922(14) 0.16142(14) 0.32554(9) 0.0197(3) Uani d . 1 1
H H3A 0.8369 0.0670 0.3173 0.030 Uiso calc R 1 1
H H3B 0.8433 0.2264 0.2876 0.030 Uiso calc R 1 1
C C1 0.25483(18) 0.1137(2) 0.38927(12) 0.0251(3) Uani d . 1 1
H H1A 0.2064 0.1791 0.3389 0.030 Uiso calc R 1 1
H H1C 0.1835 0.0876 0.4324 0.030 Uiso calc R 1 1
H H1B 0.2894 0.0217 0.3613 0.030 Uiso calc R 1 1
C C2 0.38499(17) 0.19396(18) 0.44299(11) 0.0198(3) Uani d . 1 1
C C3 0.40007(18) 0.25371(18) 0.53388(11) 0.0226(3) Uani d . 1 1
H H3 0.3282 0.2508 0.5765 0.027 Uiso calc R 1 1
C C4 0.54005(18) 0.31816(18) 0.55017(11) 0.0213(3) Uani d . 1 1
C C5 0.61843(19) 0.3966(2) 0.63528(11) 0.0263(3) Uani d . 1 1
H H5B 0.5498 0.4094 0.6821 0.032 Uiso calc R 1 1
H H5A 0.6527 0.4953 0.6168 0.032 Uiso calc R 1 1
H H5C 0.7042 0.3364 0.6628 0.032 Uiso calc R 1 1
C C6 0.75227(18) 0.33978(18) 0.45274(12) 0.0229(3) Uani d . 1 1
H H6B 0.8057 0.3882 0.5101 0.027 Uiso calc R 1 1
H H6A 0.7433 0.4145 0.4008 0.027 Uiso calc R 1 1
C C7 0.84300(17) 0.2068(2) 0.42600(11) 0.0233(3) Uani d . 1 1
H H7B 0.9501 0.2336 0.4360 0.028 Uiso calc R 1 1
H H7A 0.8286 0.1207 0.4678 0.028 Uiso calc R 1 1

loop_
_atom_site_aniso_label
_atom_site_aniso_U_11
_atom_site_aniso_U_22
_atom_site_aniso_U_33
_atom_site_aniso_U_12
_atom_site_aniso_U_13
_atom_site_aniso_U_23
Zn1 0.01851(12) 0.01557(12) 0.01536(12) 0.00055(7) 0.00246(8) -0.00065(7)
Cl1 0.02428(19) 0.01691(18) 0.0344(2) -0.00008(14) 0.00302(15) -0.00614(15)
Cl2 0.0279(2) 0.02177(19) 0.02037(19) -0.00225(14) -0.00132(15) 0.00530(13)
N1 0.0190(6) 0.0199(7) 0.0151(6) -0.0028(5) 0.0018(5) -0.0018(5)
N2 0.0185(6) 0.0220(6) 0.0164(6) -0.0032(5) 0.0024(5) -0.0029(5)
N3 0.0200(6) 0.0183(7) 0.0213(7) 0.0008(5) 0.0043(5) 0.0008(5)
C1 0.0209(8) 0.0301(9) 0.0247(8) -0.0056(7) 0.0044(6) -0.0018(7)
C2 0.0202(7) 0.0201(7) 0.0190(7) 0.0001(6) 0.0030(6) 0.0031(6)
C3 0.0240(8) 0.0268(8) 0.0181(7) -0.0012(6) 0.0066(6) 0.0011(6)
C4 0.0247(8) 0.0220(7) 0.0173(7) 0.0012(6) 0.0036(6) 0.0004(6)
C5 0.0296(8) 0.0311(9) 0.0182(7) -0.0024(7) 0.0036(6) -0.0043(7)
C6 0.0198(8) 0.0282(9) 0.0211(8) -0.0062(6) 0.0041(6) -0.0037(6)
C7 0.0186(7) 0.0313(9) 0.0197(7) 0.0020(6) 0.0011(6) 0.0022(7)

loop_
_atom_type_symbol
_atom_type_description
_atom_type_scat_dispersion_real
_atom_type_scat_dispersion_imag
_atom_type_scat_source
Zn Zn -1.5491 0.6778 'International Tables Vol C Tables 4.2.6.8 and 6.1.1.4'
Cl Cl 0.3639 0.7018 'International Tables Vol C Tables 4.2.6.8 and 6.1.1.4'
N N 0.0311 0.0180 'International Tables Vol C Tables 4.2.6.8 and 6.1.1.4'
C C 0.0181 0.0091 'International Tables Vol C Tables 4.2.6.8 and 6.1.1.4'
H H 0.0000 0.0000 'International Tables Vol C Tables 4.2.6.8 and 6.1.1.4'

loop_
_geom_angle_atom_site_label_1
_geom_angle_atom_site_label_2
_geom_angle_atom_site_label_3
_geom_angle
_geom_angle_publ_flag
N1 Zn1 N3 96.88(6) yes
N1 Zn1 Cl1 113.62(4) yes
N3 Zn1 Cl1 114.24(4) yes
N1 Zn1 Cl2 114.15(4) yes
N3 Zn1 Cl2 106.77(4) yes
Cl1 Zn1 Cl2 110.44(3) yes
C2 N1 N2 105.95(12) ?
C2 N1 Zn1 132.88(11) ?
N2 N1 Zn1 120.99(10) ?
C4 N2 N1 111.10(13) ?
C4 N2 C6 128.32(13) ?
N1 N2 C6 120.56(12) ?
C7 N3 Zn1 115.47(10) ?
C7 N3 H3A 108.4 ?
Zn1 N3 H3A 108.4 ?
C7 N3 H3B 108.4 ?
Zn1 N3 H3B 108.4 ?
H3A N3 H3B 107.5 ?
C2 C1 H1A 109.5 ?
C2 C1 H1C 109.5 ?
H1A C1 H1C 109.5 ?
C2 C1 H1B 109.5 ?
H1A C1 H1B 109.5 ?
H1C C1 H1B 109.5 ?
N1 C2 C3 109.84(14) ?
N1 C2 C1 121.18(14) ?
C3 C2 C1 128.97(14) ?
C4 C3 C2 106.55(14) ?
C4 C3 H3 126.7 ?
C2 C3 H3 126.7 ?
N2 C4 C3 106.56(14) ?
N2 C4 C5 122.65(14) ?
C3 C4 C5 130.79(15) ?
C4 C5 H5B 109.5 ?
C4 C5 H5A 109.5 ?
H5B C5 H5A 109.5 ?
C4 C5 H5C 109.5 ?
H5B C5 H5C 109.5 ?
H5A C5 H5C 109.5 ?
N2 C6 C7 112.70(13) ?
N2 C6 H6B 109.1 ?
C7 C6 H6B 109.1 ?
N2 C6 H6A 109.1 ?
C7 C6 H6A 109.1 ?
H6B C6 H6A 107.8 ?
N3 C7 C6 111.80(13) ?
N3 C7 H7B 109.3 ?
C6 C7 H7B 109.3 ?
N3 C7 H7A 109.3 ?
C6 C7 H7A 109.3 ?
H7B C7 H7A 107.9 ?

loop_
_geom_bond_atom_site_label_1
_geom_bond_atom_site_label_2
_geom_bond_distance
_geom_bond_publ_flag
Zn1 N1 2.0214(13) yes
Zn1 N3 2.0461(14) yes
Zn1 Cl1 2.2266(6) yes
Zn1 Cl2 2.2512(6) yes
N1 C2 1.340(2) ?
N1 N2 1.3679(18) ?
N2 C4 1.348(2) ?
N2 C6 1.463(2) ?
N3 C7 1.489(2) ?
N3 H3A 0.9200 ?
N3 H3B 0.9200 ?
C1 C2 1.496(2) ?
C1 H1A 0.9800 ?
C1 H1C 0.9800 ?
C1 H1B 0.9800 ?
C2 C3 1.390(2) ?
C3 C4 1.382(2) ?
C3 H3 0.9500 ?
C4 C5 1.492(2) ?
C5 H5B 0.9800 ?
C5 H5A 0.9800 ?
C5 H5C 0.9800 ?
C6 C7 1.519(2) ?
C6 H6B 0.9900 ?
C6 H6A 0.9900 ?
C7 H7B 0.9900 ?
C7 H7A 0.9900 ?

loop_
_geom_hbond_atom_site_label_D
_geom_hbond_atom_site_label_H
_geom_hbond_atom_site_label_A
_geom_hbond_site_symmetry_A
_geom_hbond_distance_DH
_geom_hbond_distance_HA
_geom_hbond_distance_DA
_geom_hbond_angle_DHA
N3 H3A Cl2 2_645 0.92 2.41 3.3073(15) 165.4
N3 H3B Cl1 2_655 0.92 2.43 3.2620(15) 149.6

loop_
_geom_torsion_atom_site_label_1
_geom_torsion_atom_site_label_2
_geom_torsion_atom_site_label_3
_geom_torsion_atom_site_label_4
_geom_torsion
N3 Zn1 N1 C2 -151.81(14)
Cl1 Zn1 N1 C2 -31.54(15)
Cl2 Zn1 N1 C2 96.31(14)
N3 Zn1 N1 N2 22.52(12)
Cl1 Zn1 N1 N2 142.79(10)
Cl2 Zn1 N1 N2 -89.35(11)
C2 N1 N2 C4 -0.23(17)
Zn1 N1 N2 C4 -175.91(10)
C2 N1 N2 C6 178.07(13)
Zn1 N1 N2 C6 2.38(18)
N1 Zn1 N3 C7 -0.89(11)
Cl1 Zn1 N3 C7 -120.69(10)
Cl2 Zn1 N3 C7 116.93(10)
N2 N1 C2 C3 0.39(17)
Zn1 N1 C2 C3 175.34(11)
N2 N1 C2 C1 179.17(14)
Zn1 N1 C2 C1 -5.9(2)
N1 C2 C3 C4 -0.41(18)
C1 C2 C3 C4 -179.06(16)
N1 N2 C4 C3 -0.02(18)
C6 N2 C4 C3 -178.15(15)
N1 N2 C4 C5 179.25(14)
C6 N2 C4 C5 1.1(3)
C2 C3 C4 N2 0.25(18)
C2 C3 C4 C5 -178.94(17)
C4 N2 C6 C7 122.45(17)
N1 N2 C6 C7 -55.52(19)
Zn1 N3 C7 C6 -42.60(16)
N2 C6 C7 N3 78.30(17)
